data_7010607
loop_
_publ_author_name
'Jasim, Naseralla A.'
'Perutz, Robin N.'
'Foxon, Simon P.'
'Walton, Paul H.'

_publ_section_title
;
 Synthesis, characterisation and reactivity of ruthenium
 bis-bifluoride, ruthenium hydride bifluoride and ruthenium hydride
 fluoride complexes
;
_journal_issue 11
_journal_name_full 'Journal of the Chemical Society, Dalton Transactions'
_journal_page_first 1676
_journal_paper_doi 10.1039/b101007g
_journal_year 2001
_chemical_formula_sum 'C12 H38 F4 P4 Ru'
_chemical_formula_weight 483.37
_space_group_IT_number 9
_symmetry_cell_setting monoclinic
_symmetry_Int_Tables_number 9
_symmetry_space_group_name_Hall 'C -2yc'
_symmetry_space_group_name_H-M 'C 1 c 1'
_atom_sites_solution_hydrogens geom
_atom_sites_solution_primary direct
_atom_sites_solution_secondary difmap
_audit_creation_method SHELXL-97
_cell_angle_alpha 90.00
_cell_angle_beta 123.46(5)
_cell_angle_gamma 90.00
_cell_formula_units_Z 4
_cell_length_a 16.435(14)
_cell_length_b 8.819(3)
_cell_length_c 17.826(18)
_cell_measurement_reflns_used 20
_cell_measurement_temperature 150(2)
_cell_measurement_theta_max 5.29
_cell_measurement_theta_min 4.51
_cell_volume 2156(3)
_computing_cell_refinement 'MSC/AFC Diffractometer Control'
_computing_data_collection 'MSC/AFC Diffractometer Control'
_computing_data_reduction 'teXsan (MSC, 1992-1997)'
_computing_molecular_graphics 'teXsan (MSC, 1992-1997)'
_computing_publication_material 'teXsan (MSC, 1992-1997)'
_computing_structure_refinement 'SHELXL-97 (Sheldrick, 1997)'
_computing_structure_solution 'DIRDIF96 (Beurskens et al., 1992)'
_diffrn_ambient_temperature 150(2)
_diffrn_measured_fraction_theta_full 0.925
_diffrn_measured_fraction_theta_max 0.925
_diffrn_measurement_device_type 'Rigaku AFC6S'
_diffrn_measurement_method \w-2\q
_diffrn_radiation_detector 'scintillation counter'
_diffrn_radiation_monochromator graphite
_diffrn_radiation_source 'fine-focus sealed tube'
_diffrn_radiation_type MoK\a
_diffrn_radiation_wavelength 0.71069
_diffrn_reflns_av_R_equivalents 0.0294
_diffrn_reflns_av_sigmaI/netI 0.0160
_diffrn_reflns_limit_h_max 17
_diffrn_reflns_limit_h_min 0
_diffrn_reflns_limit_k_max 10
_diffrn_reflns_limit_k_min 0
_diffrn_reflns_limit_l_max 17
_diffrn_reflns_limit_l_min -21
_diffrn_reflns_number 2379
_diffrn_reflns_theta_full 24.99
_diffrn_reflns_theta_max 24.99
_diffrn_reflns_theta_min 2.68
_diffrn_standards_decay_% 0.20
_diffrn_standards_interval_count 150
_diffrn_standards_number 3
_exptl_absorpt_coefficient_mu 1.048
_exptl_absorpt_correction_T_max 0.994
_exptl_absorpt_correction_T_min 0.834
_exptl_absorpt_correction_type psi-scan
_exptl_absorpt_process_details '(North,Phillips & Mathews, 1968)'
_exptl_crystal_colour yellow
_exptl_crystal_density_diffrn 1.490
_exptl_crystal_density_method 'not measured'
_exptl_crystal_description block
_exptl_crystal_F_000 1000
_exptl_crystal_size_max 0.5
_exptl_crystal_size_mid 0.5
_exptl_crystal_size_min 0.5
_refine_diff_density_max 1.063
_refine_diff_density_min -1.735
_refine_diff_density_rms 0.122
_refine_ls_abs_structure_details 'Flack H D (1983), Acta Cryst. A39, 876-881'
_refine_ls_abs_structure_Flack 0.06(6)
_refine_ls_extinction_method none
_refine_ls_goodness_of_fit_ref 1.090
_refine_ls_hydrogen_treatment mixed
_refine_ls_matrix_type full
_refine_ls_number_parameters 202
_refine_ls_number_reflns 1761
_refine_ls_number_restraints 2
_refine_ls_restrained_S_all 1.089
_refine_ls_R_factor_all 0.0396
_refine_ls_R_factor_gt 0.0368
_refine_ls_shift/su_max 0.000
_refine_ls_shift/su_mean 0.000
_refine_ls_structure_factor_coef Fsqd
_refine_ls_weighting_details 'calc w=1/[\s^2^(Fo^2^)+(0.0716P)^2^+6.0062P] where P=(Fo^2^+2Fc^2^)/3'
_refine_ls_weighting_scheme calc
_refine_ls_wR_factor_gt 0.0990
_refine_ls_wR_factor_ref 0.1024
_reflns_number_gt 1688
_reflns_number_total 1761
_reflns_threshold_expression >2sigma(I)
_cod_data_source_file b101007g.txt
_cod_data_source_block shelxl2
_cod_original_cell_volume 2155(3)
_cod_original_sg_symbol_H-M 'C c'
_cod_database_code 7010607

loop_
_symmetry_equiv_pos_as_xyz
'x, y, z'
'x, -y, z+1/2'
'x+1/2, y+1/2, z'
'x+1/2, -y+1/2, z+1/2'

loop_
_atom_site_label
_atom_site_type_symbol
_atom_site_fract_x
_atom_site_fract_y
_atom_site_fract_z
_atom_site_U_iso_or_equiv
_atom_site_adp_type
_atom_site_occupancy
_atom_site_symmetry_multiplicity
_atom_site_calc_flag
_atom_site_refinement_flags
_atom_site_disorder_assembly
_atom_site_disorder_group
Ru1 Ru 0.00175(4) 0.00979(6) 0.50337(4) 0.0156(2) Uani 1 1 d . . .
P1 P -0.16980(17) -0.0302(3) 0.43138(16) 0.0208(5) Uani 1 1 d . . .
P2 P 0.1736(2) -0.0079(2) 0.60229(19) 0.0222(6) Uani 1 1 d . . .
P3 P 0.00256(17) 0.0693(2) 0.38058(15) 0.0235(5) Uani 1 1 d . . .
P4 P -0.00414(17) 0.2507(2) 0.54404(15) 0.0188(4) Uani 1 1 d . . .
F1 F 0.0071(4) -0.0798(5) 0.6182(3) 0.0284(11) Uani 1 1 d . . .
F2 F 0.0154(8) -0.3315(7) 0.6603(6) 0.082(3) Uani 1 1 d . . .
F3 F 0.0068(4) -0.2261(5) 0.4759(3) 0.0280(11) Uani 1 1 d . . .
F4 F -0.0436(6) -0.3815(8) 0.3520(5) 0.0630(18) Uani 1 1 d . . .
C1 C -0.1992(8) -0.2289(11) 0.4028(8) 0.041(2) Uani 1 1 d . . .
H1A H -0.2670 -0.2452 0.3789 0.062 Uiso 1 1 calc R . .
H1B H -0.1603 -0.2897 0.4558 0.062 Uiso 1 1 calc R . .
H1C H -0.1857 -0.2570 0.3586 0.062 Uiso 1 1 calc R . .
C2 C -0.2708(6) 0.0580(13) 0.3310(7) 0.046(3) Uani 1 1 d . . .
H2A H -0.2686 0.0306 0.2800 0.069 Uiso 1 1 calc R . .
H2B H -0.2662 0.1662 0.3381 0.069 Uiso 1 1 calc R . .
H2C H -0.3312 0.0240 0.3217 0.069 Uiso 1 1 calc R . .
C3 C -0.2054(8) 0.0004(10) 0.5106(7) 0.036(2) Uani 1 1 d . . .
H3A H -0.2702 -0.0378 0.4854 0.054 Uiso 1 1 calc R . .
H3B H -0.2040 0.1070 0.5222 0.054 Uiso 1 1 calc R . .
H3C H -0.1609 -0.0518 0.5657 0.054 Uiso 1 1 calc R . .
C4 C 0.2129(7) -0.2057(11) 0.6131(7) 0.041(2) Uani 1 1 d . . .
H4A H 0.2813 -0.2130 0.6589 0.061 Uiso 1 1 calc R . .
H4B H 0.2012 -0.2399 0.5569 0.061 Uiso 1 1 calc R . .
H4C H 0.1769 -0.2677 0.6293 0.061 Uiso 1 1 calc R . .
C5 C 0.2622(6) 0.0924(12) 0.5909(7) 0.036(2) Uani 1 1 d . . .
H5A H 0.2492 0.1992 0.5864 0.055 Uiso 1 1 calc R . .
H5B H 0.2579 0.0583 0.5377 0.055 Uiso 1 1 calc R . .
H5C H 0.3265 0.0728 0.6426 0.055 Uiso 1 1 calc R . .
C6 C 0.2184(7) 0.0355(11) 0.7189(6) 0.032(2) Uani 1 1 d . . .
H6A H 0.2863 0.0097 0.7567 0.048 Uiso 1 1 calc R . .
H6B H 0.1823 -0.0221 0.7368 0.048 Uiso 1 1 calc R . .
H6C H 0.2102 0.1418 0.7246 0.048 Uiso 1 1 calc R . .
C7 C 0.0787(8) -0.0562(13) 0.3629(7) 0.043(2) Uani 1 1 d . . .
H7A H 0.0542 -0.1579 0.3536 0.065 Uiso 1 1 calc R . .
H7B H 0.1445 -0.0533 0.4147 0.065 Uiso 1 1 calc R . .
H7C H 0.0776 -0.0233 0.3110 0.065 Uiso 1 1 calc R . .
C8 C -0.1110(9) 0.0562(17) 0.2688(7) 0.056(3) Uani 1 1 d . . .
H8A H -0.1588 0.1230 0.2658 0.084 Uiso 1 1 calc R . .
H8B H -0.1349 -0.0461 0.2582 0.084 Uiso 1 1 calc R . .
H8C H -0.0988 0.0847 0.2239 0.084 Uiso 1 1 calc R . .
C9 C 0.0429(8) 0.2558(11) 0.3674(6) 0.037(2) Uani 1 1 d . . .
H9A H 0.0407 0.2577 0.3125 0.056 Uiso 1 1 calc R . .
H9B H 0.1084 0.2742 0.4173 0.056 Uiso 1 1 calc R . .
H9C H 0.0006 0.3329 0.3656 0.056 Uiso 1 1 calc R . .
C10 C 0.0918(6) 0.3892(9) 0.5727(5) 0.0263(17) Uani 1 1 d . . .
H10A H 0.1002 0.3979 0.5236 0.039 Uiso 1 1 calc R . .
H10B H 0.1519 0.3563 0.6256 0.039 Uiso 1 1 calc R . .
H10C H 0.0737 0.4860 0.5838 0.039 Uiso 1 1 calc R . .
C11 C -0.1100(7) 0.3706(9) 0.4685(6) 0.034(2) Uani 1 1 d . . .
H11A H -0.1009 0.4691 0.4949 0.050 Uiso 1 1 calc R . .
H11B H -0.1679 0.3251 0.4593 0.050 Uiso 1 1 calc R . .
H11C H -0.1164 0.3803 0.4118 0.050 Uiso 1 1 calc R . .
C12 C -0.0037(7) 0.2607(10) 0.6473(6) 0.0276(18) Uani 1 1 d . . .
H12A H 0.0573 0.2230 0.6970 0.041 Uiso 1 1 calc R . .
H12B H -0.0561 0.2003 0.6402 0.041 Uiso 1 1 calc R . .
H12C H -0.0121 0.3642 0.6585 0.041 Uiso 1 1 calc R . .

loop_
_atom_site_aniso_label
_atom_site_aniso_U_11
_atom_site_aniso_U_22
_atom_site_aniso_U_33
_atom_site_aniso_U_23
_atom_site_aniso_U_13
_atom_site_aniso_U_12
Ru1 0.0097(3) 0.0165(3) 0.0189(3) -0.0012(3) 0.0068(2) -0.0004(3)
P1 0.0127(11) 0.0226(10) 0.0255(12) 0.0003(10) 0.0096(10) -0.0013(10)
P2 0.0127(13) 0.0257(12) 0.0248(13) -0.0004(7) 0.0082(11) 0.0025(7)
P3 0.0175(11) 0.0291(11) 0.0252(10) -0.0029(8) 0.0126(9) -0.0050(9)
P4 0.0147(9) 0.0165(9) 0.0262(9) 0.0019(7) 0.0120(7) 0.0023(7)
F1 0.032(3) 0.030(3) 0.028(2) 0.0030(19) 0.020(2) 0.001(2)
F2 0.164(9) 0.028(3) 0.091(5) 0.018(3) 0.094(6) 0.019(4)
F3 0.018(2) 0.019(2) 0.042(3) -0.0028(19) 0.014(2) 0.0024(19)
F4 0.077(5) 0.050(4) 0.070(4) -0.029(3) 0.045(4) -0.025(3)
C1 0.028(5) 0.024(5) 0.085(7) -0.018(5) 0.039(5) -0.011(4)
C2 0.014(5) 0.055(6) 0.054(6) 0.015(5) 0.010(4) 0.004(4)
C3 0.028(6) 0.045(6) 0.034(5) -0.010(4) 0.017(5) -0.009(4)
C4 0.022(5) 0.029(5) 0.055(6) -0.004(4) 0.010(4) 0.006(4)
C5 0.012(4) 0.048(6) 0.050(5) -0.003(4) 0.018(4) -0.008(4)
C6 0.025(5) 0.038(5) 0.027(4) -0.003(4) 0.009(4) 0.005(4)
C7 0.044(6) 0.046(6) 0.058(7) -0.006(5) 0.040(6) 0.000(5)
C8 0.038(6) 0.092(9) 0.025(5) -0.009(5) 0.009(4) -0.015(6)
C9 0.048(6) 0.035(5) 0.033(4) 0.002(4) 0.025(4) -0.008(4)
C10 0.025(4) 0.024(4) 0.026(4) -0.001(3) 0.012(4) -0.002(3)
C11 0.020(4) 0.024(4) 0.051(5) 0.003(4) 0.016(4) 0.013(3)
C12 0.032(5) 0.027(4) 0.036(4) 0.000(3) 0.026(4) 0.005(4)

loop_
_atom_type_symbol
_atom_type_description
_atom_type_scat_dispersion_real
_atom_type_scat_dispersion_imag
_atom_type_scat_source
C C 0.0033 0.0016 'International Tables Vol C Tables 4.2.6.8 and 6.1.1.4'
H H 0.0000 0.0000 'International Tables Vol C Tables 4.2.6.8 and 6.1.1.4'
P P 0.1023 0.0942 'International Tables Vol C Tables 4.2.6.8 and 6.1.1.4'
Ru Ru -1.2594 0.8363 'International Tables Vol C Tables 4.2.6.8 and 6.1.1.4'
F F 0.0171 0.0103 'International Tables Vol C Tables 4.2.6.8 and 6.1.1.4'

loop_
_geom_angle_atom_site_label_1
_geom_angle_atom_site_label_2
_geom_angle_atom_site_label_3
_geom_angle
_geom_angle_site_symmetry_1
_geom_angle_site_symmetry_3
_geom_angle_publ_flag
F3 Ru1 F1 82.79(19) . . ?
F3 Ru1 P3 89.02(15) . . ?
F1 Ru1 P3 171.58(15) . . ?
F3 Ru1 P4 174.30(16) . . ?
F1 Ru1 P4 91.52(15) . . ?
P3 Ru1 P4 96.68(8) . . ?
F3 Ru1 P2 85.76(15) . . ?
F1 Ru1 P2 82.02(18) . . ?
P3 Ru1 P2 95.46(12) . . ?
P4 Ru1 P2 93.86(8) . . ?
F3 Ru1 P1 85.23(15) . . ?
F1 Ru1 P1 82.75(17) . . ?
P3 Ru1 P1 98.59(11) . . ?
P4 Ru1 P1 93.69(9) . . ?
P2 Ru1 P1 163.16(7) . . ?
C2 P1 C1 100.4(6) . . ?
C2 P1 C3 101.0(5) . . ?
C1 P1 C3 102.2(5) . . ?
C2 P1 Ru1 129.2(4) . . ?
C1 P1 Ru1 110.2(3) . . ?
C3 P1 Ru1 110.4(4) . . ?
C5 P2 C6 100.4(5) . . ?
C5 P2 C4 102.6(5) . . ?
C6 P2 C4 100.5(5) . . ?
C5 P2 Ru1 126.0(3) . . ?
C6 P2 Ru1 113.7(3) . . ?
C4 P2 Ru1 110.3(3) . . ?
C7 P3 C8 99.1(6) . . ?
C7 P3 C9 101.0(5) . . ?
C8 P3 C9 98.1(5) . . ?
C7 P3 Ru1 113.4(4) . . ?
C8 P3 Ru1 119.5(4) . . ?
C9 P3 Ru1 121.8(3) . . ?
C10 P4 C11 98.2(4) . . ?
C10 P4 C12 99.3(4) . . ?
C11 P4 C12 100.7(4) . . ?
C10 P4 Ru1 122.2(3) . . ?
C11 P4 Ru1 119.7(3) . . ?
C12 P4 Ru1 112.9(3) . . ?
Ru1 F1 F2 128.5(3) . . ?
Ru1 F3 F4 138.4(3) . . ?

loop_
_geom_bond_atom_site_label_1
_geom_bond_atom_site_label_2
_geom_bond_distance
_geom_bond_site_symmetry_2
_geom_bond_publ_flag
Ru1 F3 2.149(4) . ?
Ru1 F1 2.150(5) . ?
Ru1 P3 2.258(3) . ?
Ru1 P4 2.264(2) . ?
Ru1 P2 2.370(4) . ?
Ru1 P1 2.394(3) . ?
P1 C2 1.814(10) . ?
P1 C1 1.814(9) . ?
P1 C3 1.822(11) . ?
P2 C5 1.809(9) . ?
P2 C6 1.822(10) . ?
P2 C4 1.833(10) . ?
P3 C7 1.824(10) . ?
P3 C8 1.835(11) . ?
P3 C9 1.835(9) . ?
P4 C10 1.831(8) . ?
P4 C11 1.837(8) . ?
P4 C12 1.838(8) . ?
F1 F2 2.323(8) . ?
F3 F4 2.329(8) . ?

loop_
_geom_torsion_atom_site_label_1
_geom_torsion_atom_site_label_2
_geom_torsion_atom_site_label_3
_geom_torsion_atom_site_label_4
_geom_torsion
_geom_torsion_site_symmetry_1
_geom_torsion_site_symmetry_2
_geom_torsion_site_symmetry_3
_geom_torsion_site_symmetry_4
_geom_torsion_publ_flag
F3 Ru1 P1 C2 -118.9(6) . . . . ?
F1 Ru1 P1 C2 157.8(5) . . . . ?
P3 Ru1 P1 C2 -30.6(5) . . . . ?
P4 Ru1 P1 C2 66.8(5) . . . . ?
P2 Ru1 P1 C2 -176.8(6) . . . . ?
F3 Ru1 P1 C1 4.4(5) . . . . ?
F1 Ru1 P1 C1 -78.9(5) . . . . ?
P3 Ru1 P1 C1 92.7(4) . . . . ?
P4 Ru1 P1 C1 -170.0(4) . . . . ?
P2 Ru1 P1 C1 -53.5(5) . . . . ?
F3 Ru1 P1 C3 116.6(4) . . . . ?
F1 Ru1 P1 C3 33.3(4) . . . . ?
P3 Ru1 P1 C3 -155.1(3) . . . . ?
P4 Ru1 P1 C3 -57.8(3) . . . . ?
P2 Ru1 P1 C3 58.7(5) . . . . ?
F3 Ru1 P2 C5 116.2(5) . . . . ?
F1 Ru1 P2 C5 -160.5(4) . . . . ?
P3 Ru1 P2 C5 27.6(4) . . . . ?
P4 Ru1 P2 C5 -69.5(4) . . . . ?
P1 Ru1 P2 C5 174.1(5) . . . . ?
F3 Ru1 P2 C6 -119.6(4) . . . . ?
F1 Ru1 P2 C6 -36.3(4) . . . . ?
P3 Ru1 P2 C6 151.8(4) . . . . ?
P4 Ru1 P2 C6 54.7(3) . . . . ?
P1 Ru1 P2 C6 -61.7(4) . . . . ?
F3 Ru1 P2 C4 -7.5(4) . . . . ?
F1 Ru1 P2 C4 75.8(4) . . . . ?
P3 Ru1 P2 C4 -96.2(4) . . . . ?
P4 Ru1 P2 C4 166.8(4) . . . . ?
P1 Ru1 P2 C4 50.3(6) . . . . ?
F3 Ru1 P3 C7 -36.6(4) . . . . ?
F1 Ru1 P3 C7 -23.1(13) . . . . ?
P4 Ru1 P3 C7 143.6(4) . . . . ?
P2 Ru1 P3 C7 49.0(4) . . . . ?
P1 Ru1 P3 C7 -121.7(4) . . . . ?
F3 Ru1 P3 C8 79.6(6) . . . . ?
F1 Ru1 P3 C8 93.2(14) . . . . ?
P4 Ru1 P3 C8 -100.2(6) . . . . ?
P2 Ru1 P3 C8 165.3(5) . . . . ?
P1 Ru1 P3 C8 -5.4(6) . . . . ?
F3 Ru1 P3 C9 -157.6(4) . . . . ?
F1 Ru1 P3 C9 -144.1(12) . . . . ?
P4 Ru1 P3 C9 22.6(4) . . . . ?
P2 Ru1 P3 C9 -71.9(4) . . . . ?
P1 Ru1 P3 C9 117.4(4) . . . . ?
F3 Ru1 P4 C10 121.3(17) . . . . ?
F1 Ru1 P4 C10 117.4(3) . . . . ?
P3 Ru1 P4 C10 -60.7(3) . . . . ?
P2 Ru1 P4 C10 35.3(3) . . . . ?
P1 Ru1 P4 C10 -159.8(3) . . . . ?
F3 Ru1 P4 C11 -115.1(18) . . . . ?
F1 Ru1 P4 C11 -119.0(4) . . . . ?
P3 Ru1 P4 C11 62.9(4) . . . . ?
P2 Ru1 P4 C11 158.9(4) . . . . ?
P1 Ru1 P4 C11 -36.2(4) . . . . ?
F3 Ru1 P4 C12 3.1(18) . . . . ?
F1 Ru1 P4 C12 -0.8(4) . . . . ?
P3 Ru1 P4 C12 -178.9(3) . . . . ?
P2 Ru1 P4 C12 -82.9(3) . . . . ?
P1 Ru1 P4 C12 82.0(3) . . . . ?
F3 Ru1 F1 F2 0.5(4) . . . . ?
P3 Ru1 F1 F2 -13.2(15) . . . . ?
P4 Ru1 F1 F2 -179.9(4) . . . . ?
P2 Ru1 F1 F2 -86.2(4) . . . . ?
P1 Ru1 F1 F2 86.5(4) . . . . ?
F1 Ru1 F3 F4 152.9(4) . . . . ?
P3 Ru1 F3 F4 -29.1(4) . . . . ?
P4 Ru1 F3 F4 149.0(15) . . . . ?
P2 Ru1 F3 F4 -124.6(4) . . . . ?
P1 Ru1 F3 F4 69.6(4) . . . . ?
